data_2102499
loop_
_publ_author_name
'Machado, K. D.'
'de Lima, J. C.'
'Grandi, T. A.'
'Campos, C. E. M.'
'Maurmann, C. E.'
'Gasperini, A. A. M.'
'Souza, S. M.'
'Pimenta, A. F.'

_publ_section_title
;
 Structural study of Cu~2{-~<i>x</i>}Se alloys produced by mechanical
 alloying
;
_journal_issue 3
_journal_name_full 'Acta Crystallographica Section B'
_journal_page_first 282
_journal_page_last 286
_journal_paper_doi 10.1107/S0108768104007475
_journal_volume 60
_journal_year 2004
_chemical_formula_analytical Cu2Se
_chemical_formula_moiety Cu2Se
_chemical_formula_structural Cu2Se
_chemical_formula_sum 'Cu2 Se'
_symmetry_cell_setting cubic
_symmetry_space_group_name_H-M 'F 2 3'
_cell_angle_alpha 90.00
_cell_angle_beta 90.00
_cell_angle_gamma 90.00
_cell_length_a 5.8164(3)
_cell_length_b 5.8164(3)
_cell_length_c 5.8164(3)
_cell_volume 196.772(18)
_diffrn_ambient_temperature 293(2)
_diffrn_radiation_type CuK\a
_diffrn_radiation_wavelength 1.5418
_cod_data_source_file av5007.cif
_cod_data_source_block Cu2Se
_cod_original_sg_symbol_H-M F23
_cod_original_formula_sum Cu2Se
_cod_database_code 2102499

loop_
_atom_site_label
_atom_site_fract_x
_atom_site_fract_y
_atom_site_fract_z
_atom_site_U_iso_or_equiv
_atom_site_thermal_displace_type
_atom_site_occupancy
_atom_site_type_symbol
Cu1 .25 .25 .25 .0 Uiso 1 Cu
Cu2 .5 .5 .5 .0 Uiso .42 Cu
Cu3 .3333 .3333 .3333 .0 Uiso .08 Cu
Cu4 .6667 .6667 .6667 .0 Uiso .08 Cu
Se 0 0 0 .0 Uiso 1 Se
